data_7050651
loop_
_publ_author_name
'Aucott, Stephen M.'
'Bhattacharyya, Pravat'
'Milton, Heather L.'
'Slawin, Alexandra M. Z.'
'Woollins, J. Derek'

_publ_section_title
;
 N-Metallation of MS2N2 rings. X-ray crystal structures of
 [(?5-C5Me5)Ir(S2N2)Au(PPh3)][ClO4],
 [{(?5-C5Me5)Ir(S2N2)Au}2(&#xFFFD;2-dppm)][ClO4]2 and [Au(dppeS-P)Cl]2
;
_journal_issue 10
_journal_name_full 'New Journal of Chemistry'
_journal_page_first 1466
_journal_paper_doi 10.1039/b306847a
_journal_volume 27
_journal_year 2003
_chemical_formula_moiety 'C28 H30 Au Cl Ir N2 O4 P S2'
_chemical_formula_sum 'C28 H30 Au Cl Ir N2 O4 P S2'
_chemical_formula_weight 978.25
_chemical_melting_point ?
_chemical_name_systematic '[(h5-C5Me5)Ir(S2N2)Au(PPh3)][ClO4]'
_space_group_IT_number 14
_symmetry_cell_setting monoclinic
_symmetry_space_group_name_Hall '-P 2ybc'
_symmetry_space_group_name_H-M 'P 1 21/c 1'
_atom_sites_solution_hydrogens geom
_atom_sites_solution_primary direct
_atom_sites_solution_secondary difmap
_audit_creation_method SHELXL-97
_cell_angle_alpha 90.00
_cell_angle_beta 98.213(2)
_cell_angle_gamma 90.00
_cell_formula_units_Z 4
_cell_length_a 13.0057(17)
_cell_length_b 11.2301(15)
_cell_length_c 21.098(3)
_cell_measurement_reflns_used 159
_cell_measurement_temperature 125(2)
_cell_measurement_theta_max 168
_cell_measurement_theta_min 12
_cell_volume 3049.9(7)
_computing_cell_refinement 'Bruker SMART'
_computing_data_collection 'Bruker SMART'
_computing_data_reduction 'Bruker SHELXTL'
_computing_molecular_graphics 'Bruker SHELXTL'
_computing_publication_material 'Bruker SHELXTL'
_computing_structure_refinement 'SHELXL-97 (Sheldrick, 1997)'
_computing_structure_solution 'SHELXS-97 (Sheldrick, 1990)'
_diffrn_ambient_temperature 125(2)
_diffrn_detector_area_resol_mean 0.9
_diffrn_measured_fraction_theta_full 0.988
_diffrn_measured_fraction_theta_max 0.988
_diffrn_measurement_device_type 'CCD area detector'
_diffrn_measurement_method 'phi and omega scans'
_diffrn_radiation_monochromator graphite
_diffrn_radiation_source 'fine-focus sealed tube'
_diffrn_radiation_type MoK\a
_diffrn_radiation_wavelength 0.71073
_diffrn_reflns_av_R_equivalents 0.0470
_diffrn_reflns_av_sigmaI/netI 0.0405
_diffrn_reflns_limit_h_max 14
_diffrn_reflns_limit_h_min -14
_diffrn_reflns_limit_k_max 12
_diffrn_reflns_limit_k_min -11
_diffrn_reflns_limit_l_max 23
_diffrn_reflns_limit_l_min -22
_diffrn_reflns_number 14834
_diffrn_reflns_theta_full 23.29
_diffrn_reflns_theta_max 23.29
_diffrn_reflns_theta_min 1.58
_diffrn_standards_decay_% -
_diffrn_standards_interval_count -
_diffrn_standards_interval_time -
_diffrn_standards_number -
_exptl_absorpt_coefficient_mu 9.477
_exptl_absorpt_correction_T_max 1.00000
_exptl_absorpt_correction_T_min 0.631559
_exptl_absorpt_correction_type multi-scan
_exptl_absorpt_process_details -
_exptl_crystal_colour orange
_exptl_crystal_density_diffrn 2.130
_exptl_crystal_density_meas ?
_exptl_crystal_density_method 'not measured'
_exptl_crystal_description prism
_exptl_crystal_F_000 1856
_exptl_crystal_size_max .1
_exptl_crystal_size_mid .1
_exptl_crystal_size_min .1
_refine_diff_density_max 0.745
_refine_diff_density_min -0.726
_refine_diff_density_rms 0.126
_refine_ls_extinction_coef 0.00027(4)
_refine_ls_extinction_expression Fc^*^=kFc[1+0.001xFc^2^\l^3^/sin(2\q)]^-1/4^
_refine_ls_extinction_method SHELXL
_refine_ls_goodness_of_fit_ref 0.955
_refine_ls_hydrogen_treatment mixed
_refine_ls_matrix_type full
_refine_ls_number_parameters 362
_refine_ls_number_reflns 4361
_refine_ls_number_restraints 0
_refine_ls_restrained_S_all 0.955
_refine_ls_R_factor_all 0.0324
_refine_ls_R_factor_gt 0.0233
_refine_ls_shift/su_max 0.002
_refine_ls_shift/su_mean 0.000
_refine_ls_structure_factor_coef Fsqd
_refine_ls_weighting_details 'calc w=1/[\s^2^(Fo^2^)+(0.0237P)^2^+0.0000P] where P=(Fo^2^+2Fc^2^)/3'
_refine_ls_weighting_scheme calc
_refine_ls_wR_factor_gt 0.0464
_refine_ls_wR_factor_ref 0.0479
_reflns_number_gt 3616
_reflns_number_total 4361
_reflns_threshold_expression >2sigma(I)
_cod_data_source_file b306847a.txt
_cod_data_source_block 1
_cod_depositor_comments
;
The following automatic conversions were performed:
'_symmetry_cell_setting' value 'Monoclinic' changed to 'monoclinic'
according to '/home/adriana/struct/CIF-dictionaries/cif_core.dic'
dictionary named 'cif_core.dic' version 2.4.1 from
2010-06-29.

'_exptl_absorpt_correction_type' value 'MULTISCAN' changed to
'multi-scan' according to
'/home/adriana/struct/CIF-dictionaries/cif_core.dic' dictionary named
'cif_core.dic' version 2.4.1 from 2010-06-29.

Automatic conversion script
Id: cif_fix_enum 1555 2011-01-17 13:19:09Z saulius 

The following automatic conversions were performed:

'_chemical_melting_point' value '-' was changed to '?' - the value is
undefined or not given.

Automatic conversion script
Id: cif_fix_values 1569 2011-02-09 13:29:24Z adriana 

The following automatic conversions were performed:

'_exptl_crystal_density_meas' value '-' was changed to '?' - the
value is perceived as not measured.

Automatic conversion script
Id: cif_fix_values 3008 2015-01-20 13:52:24Z robertas 
;
_cod_original_sg_symbol_H-M P2(1)/c
_cod_database_code 7050651

loop_
_symmetry_equiv_pos_as_xyz
'x, y, z'
'-x, y+1/2, -z+1/2'
'-x, -y, -z'
'x, -y-1/2, z-1/2'

loop_
_atom_site_label
_atom_site_type_symbol
_atom_site_fract_x
_atom_site_fract_y
_atom_site_fract_z
_atom_site_U_iso_or_equiv
_atom_site_adp_type
_atom_site_occupancy
_atom_site_symmetry_multiplicity
_atom_site_calc_flag
_atom_site_refinement_flags
_atom_site_disorder_assembly
_atom_site_disorder_group
Au1 Au 0.840139(17) 0.66207(2) 0.065494(10) 0.01924(8) Uani 1 1 d . . .
N1 N 0.8677(3) 0.4979(4) 0.0279(2) 0.0185(11) Uani 1 1 d . . .
S1 S 0.94666(11) 0.41553(13) 0.07220(7) 0.0230(4) Uani 1 1 d . . .
N2 N 0.9666(3) 0.2970(4) 0.0366(2) 0.0227(11) Uani 1 1 d . . .
S2 S 0.90389(11) 0.28239(13) -0.03746(7) 0.0239(3) Uani 1 1 d . . .
P1 P 0.80023(11) 0.84545(14) 0.09590(7) 0.0198(3) Uani 1 1 d . . .
C1 C 0.7461(4) 0.9259(5) 0.0243(3) 0.0215(14) Uani 1 1 d . . .
C2 C 0.8100(5) 0.9767(5) -0.0161(3) 0.0294(15) Uani 1 1 d . . .
H2A H 0.8825 0.9830 -0.0020 0.035 Uiso 1 1 calc R . .
C3 C 0.7702(6) 1.0179(5) -0.0760(3) 0.0315(16) Uani 1 1 d . . .
H3A H 0.8148 1.0538 -0.1025 0.038 Uiso 1 1 calc R . .
C4 C 0.6666(6) 1.0069(5) -0.0973(3) 0.0362(17) Uani 1 1 d . . .
H4A H 0.6400 1.0323 -0.1394 0.043 Uiso 1 1 calc R . .
C5 C 0.6005(5) 0.9601(5) -0.0590(3) 0.0319(16) Uani 1 1 d . . .
H5A H 0.5282 0.9553 -0.0740 0.038 Uiso 1 1 calc R . .
C6 C 0.6393(4) 0.9193(5) 0.0022(3) 0.0244(14) Uani 1 1 d . . .
H6A H 0.5934 0.8869 0.0289 0.029 Uiso 1 1 calc R . .
C7 C 0.9064(4) 0.9322(5) 0.1367(2) 0.0197(13) Uani 1 1 d . . .
C8 C 0.9876(4) 0.8726(5) 0.1749(3) 0.0240(14) Uani 1 1 d . . .
H8A H 0.9893 0.7880 0.1747 0.029 Uiso 1 1 calc R . .
C9 C 1.0653(5) 0.9349(6) 0.2129(3) 0.0317(16) Uani 1 1 d . . .
H9A H 1.1196 0.8937 0.2389 0.038 Uiso 1 1 calc R . .
C10 C 1.0622(5) 1.0587(6) 0.2123(3) 0.0320(16) Uani 1 1 d . . .
H10A H 1.1153 1.1022 0.2380 0.038 Uiso 1 1 calc R . .
C11 C 0.9832(5) 1.1195(6) 0.1749(3) 0.0347(17) Uani 1 1 d . . .
H11A H 0.9821 1.2041 0.1748 0.042 Uiso 1 1 calc R . .
C12 C 0.9059(5) 1.0563(5) 0.1376(3) 0.0271(14) Uani 1 1 d . . .
H12A H 0.8514 1.0981 0.1121 0.032 Uiso 1 1 calc R . .
C13 C 0.7024(4) 0.8488(6) 0.1492(3) 0.0257(15) Uani 1 1 d . . .
C14 C 0.6785(4) 0.7445(6) 0.1796(3) 0.0279(15) Uani 1 1 d . . .
H14A H 0.7090 0.6711 0.1698 0.033 Uiso 1 1 calc R . .
C15 C 0.6097(5) 0.7484(7) 0.2241(3) 0.0413(19) Uani 1 1 d . . .
H15A H 0.5944 0.6776 0.2457 0.050 Uiso 1 1 calc R . .
C16 C 0.5632(5) 0.8543(8) 0.2375(3) 0.046(2) Uani 1 1 d . . .
H16A H 0.5151 0.8561 0.2674 0.055 Uiso 1 1 calc R . .
C17 C 0.5867(5) 0.9566(7) 0.2074(3) 0.0385(18) Uani 1 1 d . . .
H17A H 0.5554 1.0294 0.2174 0.046 Uiso 1 1 calc R . .
C18 C 0.6548(4) 0.9562(6) 0.1630(3) 0.0265(15) Uani 1 1 d . . .
H18A H 0.6694 1.0277 0.1419 0.032 Uiso 1 1 calc R . .
Ir1 Ir 0.806018(16) 0.44197(2) -0.058411(10) 0.01617(8) Uani 1 1 d . . .
C21 C 0.6475(4) 0.4204(5) -0.1033(3) 0.0197(13) Uani 1 1 d . . .
C22 C 0.6597(4) 0.5431(5) -0.0824(2) 0.0180(13) Uani 1 1 d . . .
C23 C 0.7362(4) 0.5959(5) -0.1152(2) 0.0198(14) Uani 1 1 d . . .
C24 C 0.7730(4) 0.5066(5) -0.1560(2) 0.0189(13) Uani 1 1 d . . .
C25 C 0.7152(4) 0.3994(5) -0.1512(2) 0.0210(14) Uani 1 1 d . . .
C26 C 0.5734(4) 0.3337(5) -0.0817(3) 0.0265(14) Uani 1 1 d . . .
H26A H 0.5062 0.3398 -0.1092 0.040 Uiso 1 1 calc R . .
H26B H 0.5642 0.3514 -0.0373 0.040 Uiso 1 1 calc R . .
H26C H 0.6008 0.2528 -0.0842 0.040 Uiso 1 1 calc R . .
C27 C 0.6003(4) 0.6010(5) -0.0360(3) 0.0257(14) Uani 1 1 d . . .
H27A H 0.5384 0.6394 -0.0592 0.039 Uiso 1 1 calc R . .
H27B H 0.6439 0.6611 -0.0115 0.039 Uiso 1 1 calc R . .
H27C H 0.5793 0.5410 -0.0067 0.039 Uiso 1 1 calc R . .
C28 C 0.7706(4) 0.7220(5) -0.1114(3) 0.0231(14) Uani 1 1 d . . .
H28A H 0.7247 0.7695 -0.1425 0.035 Uiso 1 1 calc R . .
H28B H 0.8420 0.7272 -0.1210 0.035 Uiso 1 1 calc R . .
H28C H 0.7678 0.7525 -0.0682 0.035 Uiso 1 1 calc R . .
C29 C 0.8495(5) 0.5288(6) -0.2011(3) 0.0307(16) Uani 1 1 d . . .
H29A H 0.8130 0.5575 -0.2420 0.046 Uiso 1 1 calc R . .
H29B H 0.8860 0.4545 -0.2080 0.046 Uiso 1 1 calc R . .
H29C H 0.8999 0.5888 -0.1828 0.046 Uiso 1 1 calc R . .
C30 C 0.7211(5) 0.2888(5) -0.1906(3) 0.0293(15) Uani 1 1 d . . .
H30A H 0.6711 0.2947 -0.2300 0.044 Uiso 1 1 calc R . .
H30B H 0.7045 0.2192 -0.1660 0.044 Uiso 1 1 calc R . .
H30C H 0.7914 0.2805 -0.2017 0.044 Uiso 1 1 calc R . .
Cl1 Cl 0.67675(12) 0.36436(17) 0.15295(8) 0.0393(4) Uani 1 1 d . . .
O1 O 0.5986(3) 0.2739(4) 0.1514(2) 0.0445(12) Uani 1 1 d . . .
O2 O 0.6748(4) 0.4382(4) 0.2094(2) 0.0545(14) Uani 1 1 d . . .
O3 O 0.7769(3) 0.3097(5) 0.1575(2) 0.0543(14) Uani 1 1 d . . .
O4 O 0.6568(4) 0.4393(5) 0.0978(3) 0.079(2) Uani 1 1 d . . .

loop_
_atom_site_aniso_label
_atom_site_aniso_U_11
_atom_site_aniso_U_22
_atom_site_aniso_U_33
_atom_site_aniso_U_23
_atom_site_aniso_U_13
_atom_site_aniso_U_12
Au1 0.01855(13) 0.02480(14) 0.01382(13) -0.00184(10) 0.00044(9) 0.00063(11)
N1 0.018(3) 0.025(3) 0.013(2) 0.002(2) 0.002(2) 0.003(2)
S1 0.0218(8) 0.0271(9) 0.0186(8) 0.0047(7) -0.0023(6) 0.0005(7)
N2 0.017(3) 0.026(3) 0.023(3) 0.006(2) -0.002(2) -0.001(2)
S2 0.0225(8) 0.0236(8) 0.0247(8) -0.0011(7) 0.0003(6) 0.0036(7)
P1 0.0178(8) 0.0255(9) 0.0155(8) -0.0025(7) 0.0011(6) 0.0003(7)
C1 0.026(3) 0.017(3) 0.019(3) -0.004(3) -0.003(3) 0.001(3)
C2 0.030(4) 0.033(4) 0.023(3) 0.001(3) -0.004(3) -0.006(3)
C3 0.058(5) 0.023(4) 0.014(3) 0.003(3) 0.007(3) -0.012(3)
C4 0.060(5) 0.022(4) 0.022(4) 0.003(3) -0.010(4) 0.007(4)
C5 0.033(4) 0.038(4) 0.021(3) 0.000(3) -0.004(3) 0.017(3)
C6 0.022(3) 0.024(4) 0.026(3) -0.003(3) 0.001(3) 0.002(3)
C7 0.021(3) 0.030(4) 0.009(3) -0.003(3) 0.005(2) -0.007(3)
C8 0.019(3) 0.028(4) 0.026(3) -0.007(3) 0.007(3) 0.004(3)
C9 0.016(3) 0.055(5) 0.024(4) -0.014(3) 0.001(3) 0.003(3)
C10 0.026(4) 0.050(5) 0.021(3) -0.012(3) 0.006(3) -0.018(4)
C11 0.045(4) 0.035(4) 0.025(4) -0.002(3) 0.012(3) -0.016(4)
C12 0.034(4) 0.032(4) 0.013(3) 0.002(3) -0.003(3) -0.006(3)
C13 0.019(3) 0.038(4) 0.019(3) -0.008(3) 0.000(3) -0.001(3)
C14 0.018(3) 0.040(4) 0.025(3) -0.003(3) -0.003(3) -0.007(3)
C15 0.019(3) 0.078(6) 0.027(4) 0.009(4) 0.005(3) -0.017(4)
C16 0.019(4) 0.090(6) 0.030(4) -0.021(4) 0.012(3) -0.013(4)
C17 0.023(4) 0.064(5) 0.028(4) -0.019(4) 0.003(3) 0.006(4)
C18 0.020(3) 0.037(4) 0.021(3) -0.012(3) -0.001(3) 0.002(3)
Ir1 0.01455(13) 0.02137(14) 0.01246(13) -0.00020(10) 0.00146(9) 0.00089(10)
C21 0.014(3) 0.024(3) 0.019(3) -0.003(3) -0.006(2) 0.003(3)
C22 0.015(3) 0.024(3) 0.013(3) 0.000(3) -0.004(2) 0.003(3)
C23 0.019(3) 0.026(3) 0.013(3) 0.006(3) -0.002(2) 0.003(3)
C24 0.015(3) 0.028(3) 0.013(3) 0.008(3) -0.003(2) 0.003(3)
C25 0.019(3) 0.027(3) 0.015(3) -0.002(3) -0.002(3) 0.005(3)
C26 0.020(3) 0.029(4) 0.030(4) -0.008(3) 0.003(3) -0.004(3)
C27 0.021(3) 0.030(4) 0.025(3) -0.003(3) 0.001(3) 0.005(3)
C28 0.019(3) 0.023(3) 0.025(3) 0.007(3) -0.003(3) -0.001(3)
C29 0.032(4) 0.045(4) 0.016(3) 0.005(3) 0.008(3) 0.002(3)
C30 0.034(4) 0.035(4) 0.017(3) -0.013(3) -0.003(3) 0.013(3)
Cl1 0.0227(9) 0.0616(12) 0.0330(10) 0.0219(9) 0.0015(7) -0.0008(8)
O1 0.037(3) 0.053(3) 0.043(3) 0.005(2) 0.001(2) -0.009(3)
O2 0.064(4) 0.043(3) 0.058(3) -0.005(3) 0.015(3) 0.003(3)
O3 0.025(3) 0.092(4) 0.046(3) 0.003(3) 0.002(2) 0.018(3)
O4 0.045(3) 0.121(5) 0.067(4) 0.067(4) -0.006(3) -0.011(4)

loop_
_atom_type_symbol
_atom_type_description
_atom_type_scat_dispersion_real
_atom_type_scat_dispersion_imag
_atom_type_scat_source
C C 0.0033 0.0016 'International Tables Vol C Tables 4.2.6.8 and 6.1.1.4'
H H 0.0000 0.0000 'International Tables Vol C Tables 4.2.6.8 and 6.1.1.4'
N N 0.0061 0.0033 'International Tables Vol C Tables 4.2.6.8 and 6.1.1.4'
O O 0.0106 0.0060 'International Tables Vol C Tables 4.2.6.8 and 6.1.1.4'
P P 0.1023 0.0942 'International Tables Vol C Tables 4.2.6.8 and 6.1.1.4'
S S 0.1246 0.1234 'International Tables Vol C Tables 4.2.6.8 and 6.1.1.4'
Cl Cl 0.1484 0.1585 'International Tables Vol C Tables 4.2.6.8 and 6.1.1.4'
Ir Ir -1.4442 7.9887 'International Tables Vol C Tables 4.2.6.8 and 6.1.1.4'
Au Au -2.0133 8.8022 'International Tables Vol C Tables 4.2.6.8 and 6.1.1.4'

loop_
_geom_angle_atom_site_label_1
_geom_angle_atom_site_label_2
_geom_angle_atom_site_label_3
_geom_angle
_geom_angle_site_symmetry_1
_geom_angle_site_symmetry_3
_geom_angle_publ_flag
N1 Au1 P1 173.71(12) . . ?
S1 N1 Ir1 120.0(3) . . ?
S1 N1 Au1 115.4(2) . . ?
Ir1 N1 Au1 124.6(2) . . ?
N2 S1 N1 110.5(2) . . ?
S1 N2 S2 116.2(3) . . ?
N2 S2 Ir1 107.42(18) . . ?
C7 P1 C1 107.9(3) . . ?
C7 P1 C13 104.5(3) . . ?
C1 P1 C13 106.4(3) . . ?
C7 P1 Au1 116.1(2) . . ?
C1 P1 Au1 107.33(18) . . ?
C13 P1 Au1 114.1(2) . . ?
C2 C1 C6 117.8(5) . . ?
C2 C1 P1 121.2(4) . . ?
C6 C1 P1 120.0(4) . . ?
C3 C2 C1 121.3(6) . . ?
C4 C3 C2 119.8(6) . . ?
C3 C4 C5 121.0(6) . . ?
C4 C5 C6 119.9(6) . . ?
C5 C6 C1 120.1(6) . . ?
C12 C7 C8 118.3(5) . . ?
C12 C7 P1 122.7(4) . . ?
C8 C7 P1 118.5(4) . . ?
C9 C8 C7 121.2(6) . . ?
C8 C9 C10 118.7(6) . . ?
C11 C10 C9 121.1(6) . . ?
C12 C11 C10 119.5(6) . . ?
C11 C12 C7 121.1(6) . . ?
C14 C13 C18 119.5(6) . . ?
C14 C13 P1 119.4(5) . . ?
C18 C13 P1 121.0(5) . . ?
C15 C14 C13 119.6(6) . . ?
C16 C15 C14 120.5(7) . . ?
C17 C16 C15 119.7(6) . . ?
C16 C17 C18 121.3(7) . . ?
C17 C18 C13 119.3(6) . . ?
N1 Ir1 C21 132.45(19) . . ?
N1 Ir1 C24 139.9(2) . . ?
C21 Ir1 C24 64.7(2) . . ?
N1 Ir1 C25 170.17(19) . . ?
C21 Ir1 C25 39.0(2) . . ?
C24 Ir1 C25 38.3(2) . . ?
N1 Ir1 S2 85.81(13) . . ?
C21 Ir1 S2 119.01(15) . . ?
C24 Ir1 S2 119.52(15) . . ?
C25 Ir1 S2 102.95(15) . . ?
N1 Ir1 C22 105.63(18) . . ?
C21 Ir1 C22 38.7(2) . . ?
C24 Ir1 C22 64.1(2) . . ?
C25 Ir1 C22 64.6(2) . . ?
S2 Ir1 C22 156.34(15) . . ?
N1 Ir1 C23 109.24(19) . . ?
C21 Ir1 C23 63.8(2) . . ?
C24 Ir1 C23 38.5(2) . . ?
C25 Ir1 C23 63.9(2) . . ?
S2 Ir1 C23 156.87(14) . . ?
C22 Ir1 C23 37.36(19) . . ?
C22 C21 C25 108.4(5) . . ?
C22 C21 C26 125.2(5) . . ?
C25 C21 C26 126.3(5) . . ?
C22 C21 Ir1 72.7(3) . . ?
C25 C21 Ir1 71.7(3) . . ?
C26 C21 Ir1 124.0(4) . . ?
C23 C22 C21 107.6(5) . . ?
C23 C22 C27 127.3(5) . . ?
C21 C22 C27 125.1(5) . . ?
C23 C22 Ir1 71.7(3) . . ?
C21 C22 Ir1 68.6(3) . . ?
C27 C22 Ir1 126.0(4) . . ?
C22 C23 C24 108.3(5) . . ?
C22 C23 C28 126.8(5) . . ?
C24 C23 C28 124.8(5) . . ?
C22 C23 Ir1 70.9(3) . . ?
C24 C23 Ir1 68.7(3) . . ?
C28 C23 Ir1 128.0(4) . . ?
C25 C24 C23 108.6(5) . . ?
C25 C24 C29 126.2(5) . . ?
C23 C24 C29 124.8(5) . . ?
C25 C24 Ir1 71.7(3) . . ?
C23 C24 Ir1 72.9(3) . . ?
C29 C24 Ir1 127.0(4) . . ?
C24 C25 C21 106.9(5) . . ?
C24 C25 C30 126.0(5) . . ?
C21 C25 C30 127.1(5) . . ?
C24 C25 Ir1 70.0(3) . . ?
C21 C25 Ir1 69.3(3) . . ?
C30 C25 Ir1 127.7(4) . . ?
O4 Cl1 O3 111.4(3) . . ?
O4 Cl1 O1 110.6(3) . . ?
O3 Cl1 O1 109.4(3) . . ?
O4 Cl1 O2 108.0(4) . . ?
O3 Cl1 O2 108.1(3) . . ?
O1 Cl1 O2 109.2(3) . . ?

loop_
_geom_bond_atom_site_label_1
_geom_bond_atom_site_label_2
_geom_bond_distance
_geom_bond_site_symmetry_2
_geom_bond_publ_flag
Au1 N1 2.059(4) . ?
Au1 P1 2.2400(15) . ?
N1 S1 1.584(4) . ?
N1 Ir1 1.984(4) . ?
S1 N2 1.568(5) . ?
N2 S2 1.664(5) . ?
S2 Ir1 2.2060(15) . ?
P1 C7 1.806(6) . ?
P1 C1 1.814(6) . ?
P1 C13 1.814(6) . ?
C1 C2 1.396(8) . ?
C1 C6 1.402(8) . ?
C2 C3 1.376(8) . ?
C3 C4 1.364(9) . ?
C4 C5 1.366(9) . ?
C5 C6 1.395(8) . ?
C7 C12 1.394(8) . ?
C7 C8 1.403(8) . ?
C8 C9 1.386(8) . ?
C9 C10 1.391(9) . ?
C10 C11 1.384(9) . ?
C11 C12 1.381(8) . ?
C13 C14 1.392(8) . ?
C13 C18 1.405(8) . ?
C14 C15 1.389(8) . ?
C15 C16 1.381(10) . ?
C16 C17 1.368(10) . ?
C17 C18 1.379(8) . ?
Ir1 C21 2.157(5) . ?
Ir1 C24 2.167(5) . ?
Ir1 C25 2.189(5) . ?
Ir1 C22 2.212(5) . ?
Ir1 C23 2.223(5) . ?
C21 C22 1.449(8) . ?
C21 C25 1.451(8) . ?
C21 C26 1.487(8) . ?
C22 C23 1.421(7) . ?
C22 C27 1.481(7) . ?
C23 C24 1.447(8) . ?
C23 C28 1.483(8) . ?
C24 C25 1.430(8) . ?
C24 C29 1.493(7) . ?
C25 C30 1.504(8) . ?
Cl1 O4 1.429(5) . ?
Cl1 O3 1.430(5) . ?
Cl1 O1 1.434(5) . ?
Cl1 O2 1.455(5) . ?

loop_
_geom_torsion_atom_site_label_1
_geom_torsion_atom_site_label_2
_geom_torsion_atom_site_label_3
_geom_torsion_atom_site_label_4
_geom_torsion
_geom_torsion_site_symmetry_1
_geom_torsion_site_symmetry_2
_geom_torsion_site_symmetry_3
_geom_torsion_site_symmetry_4
_geom_torsion_publ_flag
P1 Au1 N1 S1 172.8(9) . . . . ?
P1 Au1 N1 Ir1 -5.4(14) . . . . ?
Ir1 N1 S1 N2 2.0(4) . . . . ?
Au1 N1 S1 N2 -176.3(2) . . . . ?
N1 S1 N2 S2 0.2(4) . . . . ?
S1 N2 S2 Ir1 -1.9(3) . . . . ?
N1 Au1 P1 C7 -132.3(12) . . . . ?
N1 Au1 P1 C1 -11.5(12) . . . . ?
N1 Au1 P1 C13 106.1(12) . . . . ?
C7 P1 C1 C2 45.5(5) . . . . ?
C13 P1 C1 C2 157.1(5) . . . . ?
Au1 P1 C1 C2 -80.4(5) . . . . ?
C7 P1 C1 C6 -146.5(4) . . . . ?
C13 P1 C1 C6 -34.9(5) . . . . ?
Au1 P1 C1 C6 87.6(5) . . . . ?
C6 C1 C2 C3 -0.7(9) . . . . ?
P1 C1 C2 C3 167.6(5) . . . . ?
C1 C2 C3 C4 -1.4(9) . . . . ?
C2 C3 C4 C5 2.8(10) . . . . ?
C3 C4 C5 C6 -2.0(9) . . . . ?
C4 C5 C6 C1 -0.2(9) . . . . ?
C2 C1 C6 C5 1.5(8) . . . . ?
P1 C1 C6 C5 -166.9(4) . . . . ?
C1 P1 C7 C12 34.9(5) . . . . ?
C13 P1 C7 C12 -78.0(5) . . . . ?
Au1 P1 C7 C12 155.4(4) . . . . ?
C1 P1 C7 C8 -152.2(4) . . . . ?
C13 P1 C7 C8 94.8(5) . . . . ?
Au1 P1 C7 C8 -31.7(5) . . . . ?
C12 C7 C8 C9 0.3(8) . . . . ?
P1 C7 C8 C9 -172.8(4) . . . . ?
C7 C8 C9 C10 -0.6(8) . . . . ?
C8 C9 C10 C11 0.3(9) . . . . ?
C9 C10 C11 C12 0.1(9) . . . . ?
C10 C11 C12 C7 -0.3(9) . . . . ?
C8 C7 C12 C11 0.1(8) . . . . ?
P1 C7 C12 C11 173.0(4) . . . . ?
C7 P1 C13 C14 -112.2(5) . . . . ?
C1 P1 C13 C14 133.8(5) . . . . ?
Au1 P1 C13 C14 15.7(5) . . . . ?
C7 P1 C13 C18 64.2(5) . . . . ?
C1 P1 C13 C18 -49.8(5) . . . . ?
Au1 P1 C13 C18 -168.0(4) . . . . ?
C18 C13 C14 C15 -1.4(8) . . . . ?
P1 C13 C14 C15 175.0(4) . . . . ?
C13 C14 C15 C16 1.4(9) . . . . ?
C14 C15 C16 C17 -1.3(10) . . . . ?
C15 C16 C17 C18 1.2(10) . . . . ?
C16 C17 C18 C13 -1.2(9) . . . . ?
C14 C13 C18 C17 1.3(9) . . . . ?
P1 C13 C18 C17 -175.1(4) . . . . ?
S1 N1 Ir1 C21 123.7(3) . . . . ?
Au1 N1 Ir1 C21 -58.1(4) . . . . ?
S1 N1 Ir1 C24 -135.4(3) . . . . ?
Au1 N1 Ir1 C24 42.7(4) . . . . ?
S1 N1 Ir1 C25 150.7(10) . . . . ?
Au1 N1 Ir1 C25 -31.1(13) . . . . ?
S1 N1 Ir1 S2 -2.6(3) . . . . ?
Au1 N1 Ir1 S2 175.6(2) . . . . ?
S1 N1 Ir1 C22 156.4(3) . . . . ?
Au1 N1 Ir1 C22 -25.5(3) . . . . ?
S1 N1 Ir1 C23 -164.6(3) . . . . ?
Au1 N1 Ir1 C23 13.6(3) . . . . ?
N2 S2 Ir1 N1 2.3(2) . . . . ?
N2 S2 Ir1 C21 -134.8(2) . . . . ?
N2 S2 Ir1 C24 149.5(2) . . . . ?
N2 S2 Ir1 C25 -173.1(2) . . . . ?
N2 S2 Ir1 C22 -118.1(4) . . . . ?
N2 S2 Ir1 C23 134.4(4) . . . . ?
N1 Ir1 C21 C22 56.1(4) . . . . ?
C24 Ir1 C21 C22 -79.5(3) . . . . ?
C25 Ir1 C21 C22 -116.8(5) . . . . ?
S2 Ir1 C21 C22 169.3(2) . . . . ?
C23 Ir1 C21 C22 -36.6(3) . . . . ?
N1 Ir1 C21 C25 172.9(3) . . . . ?
C24 Ir1 C21 C25 37.3(3) . . . . ?
S2 Ir1 C21 C25 -73.9(3) . . . . ?
C22 Ir1 C21 C25 116.8(5) . . . . ?
C23 Ir1 C21 C25 80.2(3) . . . . ?
N1 Ir1 C21 C26 -65.1(5) . . . . ?
C24 Ir1 C21 C26 159.3(5) . . . . ?
C25 Ir1 C21 C26 122.0(6) . . . . ?
S2 Ir1 C21 C26 48.1(5) . . . . ?
C22 Ir1 C21 C26 -121.2(6) . . . . ?
C23 Ir1 C21 C26 -157.8(5) . . . . ?
C25 C21 C22 C23 -1.8(6) . . . . ?
C26 C21 C22 C23 -178.7(5) . . . . ?
Ir1 C21 C22 C23 61.5(4) . . . . ?
C25 C21 C22 C27 177.0(5) . . . . ?
C26 C21 C22 C27 0.1(9) . . . . ?
Ir1 C21 C22 C27 -119.7(5) . . . . ?
C25 C21 C22 Ir1 -63.3(4) . . . . ?
C26 C21 C22 Ir1 119.8(5) . . . . ?
N1 Ir1 C22 C23 101.4(3) . . . . ?
C21 Ir1 C22 C23 -118.1(4) . . . . ?
C24 Ir1 C22 C23 -37.0(3) . . . . ?
C25 Ir1 C22 C23 -79.7(3) . . . . ?
S2 Ir1 C22 C23 -141.9(3) . . . . ?
N1 Ir1 C22 C21 -140.5(3) . . . . ?
C24 Ir1 C22 C21 81.2(3) . . . . ?
C25 Ir1 C22 C21 38.5(3) . . . . ?
S2 Ir1 C22 C21 -23.8(5) . . . . ?
C23 Ir1 C22 C21 118.1(4) . . . . ?
N1 Ir1 C22 C27 -22.0(5) . . . . ?
C21 Ir1 C22 C27 118.5(6) . . . . ?
C24 Ir1 C22 C27 -160.3(6) . . . . ?
C25 Ir1 C22 C27 157.0(6) . . . . ?
S2 Ir1 C22 C27 94.8(6) . . . . ?
C23 Ir1 C22 C27 -123.3(6) . . . . ?
C21 C22 C23 C24 -0.8(6) . . . . ?
C27 C22 C23 C24 -179.6(5) . . . . ?
Ir1 C22 C23 C24 58.7(4) . . . . ?
C21 C22 C23 C28 176.8(5) . . . . ?
C27 C22 C23 C28 -1.9(9) . . . . ?
Ir1 C22 C23 C28 -123.7(5) . . . . ?
C21 C22 C23 Ir1 -59.5(4) . . . . ?
C27 C22 C23 Ir1 121.8(5) . . . . ?
N1 Ir1 C23 C22 -90.8(3) . . . . ?
C21 Ir1 C23 C22 37.9(3) . . . . ?
C24 Ir1 C23 C22 119.5(5) . . . . ?
C25 Ir1 C23 C22 81.6(3) . . . . ?
S2 Ir1 C23 C22 140.9(3) . . . . ?
N1 Ir1 C23 C24 149.7(3) . . . . ?
C21 Ir1 C23 C24 -81.6(3) . . . . ?
C25 Ir1 C23 C24 -38.0(3) . . . . ?
S2 Ir1 C23 C24 21.4(6) . . . . ?
C22 Ir1 C23 C24 -119.5(5) . . . . ?
N1 Ir1 C23 C28 31.5(5) . . . . ?
C21 Ir1 C23 C28 160.2(6) . . . . ?
C24 Ir1 C23 C28 -118.2(6) . . . . ?
C25 Ir1 C23 C28 -156.2(6) . . . . ?
S2 Ir1 C23 C28 -96.8(6) . . . . ?
C22 Ir1 C23 C28 122.2(6) . . . . ?
C22 C23 C24 C25 3.2(6) . . . . ?
C28 C23 C24 C25 -174.5(5) . . . . ?
Ir1 C23 C24 C25 63.2(4) . . . . ?
C22 C23 C24 C29 176.4(5) . . . . ?
C28 C23 C24 C29 -1.3(9) . . . . ?
Ir1 C23 C24 C29 -123.5(5) . . . . ?
C22 C23 C24 Ir1 -60.0(4) . . . . ?
C28 C23 C24 Ir1 122.3(5) . . . . ?
N1 Ir1 C24 C25 -164.7(3) . . . . ?
C21 Ir1 C24 C25 -37.9(3) . . . . ?
S2 Ir1 C24 C25 72.5(3) . . . . ?
C22 Ir1 C24 C25 -81.1(3) . . . . ?
C23 Ir1 C24 C25 -117.0(4) . . . . ?
N1 Ir1 C24 C23 -47.7(4) . . . . ?
C21 Ir1 C24 C23 79.1(3) . . . . ?
C25 Ir1 C24 C23 117.0(4) . . . . ?
S2 Ir1 C24 C23 -170.5(3) . . . . ?
C22 Ir1 C24 C23 35.9(3) . . . . ?
N1 Ir1 C24 C29 73.4(6) . . . . ?
C21 Ir1 C24 C29 -159.9(6) . . . . ?
C25 Ir1 C24 C29 -122.0(7) . . . . ?
S2 Ir1 C24 C29 -49.5(6) . . . . ?
C22 Ir1 C24 C29 157.0(6) . . . . ?
C23 Ir1 C24 C29 121.0(6) . . . . ?
C23 C24 C25 C21 -4.2(6) . . . . ?
C29 C24 C25 C21 -177.4(5) . . . . ?
Ir1 C24 C25 C21 59.7(4) . . . . ?
C23 C24 C25 C30 173.3(5) . . . . ?
C29 C24 C25 C30 0.2(9) . . . . ?
Ir1 C24 C25 C30 -122.7(5) . . . . ?
C23 C24 C25 Ir1 -64.0(4) . . . . ?
C29 C24 C25 Ir1 122.9(6) . . . . ?
C22 C21 C25 C24 3.7(6) . . . . ?
C26 C21 C25 C24 -179.4(5) . . . . ?
Ir1 C21 C25 C24 -60.2(4) . . . . ?
C22 C21 C25 C30 -173.8(5) . . . . ?
C26 C21 C25 C30 3.0(9) . . . . ?
Ir1 C21 C25 C30 122.3(6) . . . . ?
C22 C21 C25 Ir1 63.9(4) . . . . ?
C26 C21 C25 Ir1 -119.2(5) . . . . ?
N1 Ir1 C25 C24 85.7(12) . . . . ?
C21 Ir1 C25 C24 117.9(5) . . . . ?
S2 Ir1 C25 C24 -121.6(3) . . . . ?
C22 Ir1 C25 C24 79.7(3) . . . . ?
C23 Ir1 C25 C24 38.1(3) . . . . ?
N1 Ir1 C25 C21 -32.2(13) . . . . ?
C24 Ir1 C25 C21 -117.9(5) . . . . ?
S2 Ir1 C25 C21 120.5(3) . . . . ?
C22 Ir1 C25 C21 -38.2(3) . . . . ?
C23 Ir1 C25 C21 -79.8(3) . . . . ?
N1 Ir1 C25 C30 -153.7(10) . . . . ?
C21 Ir1 C25 C30 -121.5(7) . . . . ?
C24 Ir1 C25 C30 120.6(6) . . . . ?
S2 Ir1 C25 C30 -1.1(5) . . . . ?
C22 Ir1 C25 C30 -159.7(6) . . . . ?
C23 Ir1 C25 C30 158.6(6) . . . . ?
